data_4125159
loop_
_publ_author_name
'Buil, Mar\'ia L'
'Cardo, Juan J. F.'
'Esteruelas, Miguel A.'
'O\~nate, Enrique'

_publ_section_title
;
 Square-Planar Alkylidyne-Osmium and Five-Coordinate Alkylidene-Osmium
 Complexes: Controlling the Transformation from Hydride-Alkylidyne to
 Alkylidene.
;
_journal_issue 30
_journal_name_full 'Journal of the American Chemical Society'
_journal_page_first 9720
_journal_page_last 9728
_journal_paper_doi 10.1021/jacs.6b05825
_journal_volume 138
_journal_year 2016
_chemical_formula_moiety 'C51 H68 Cl N2 Os P, C5 H12'
_chemical_formula_sum 'C56 H80 Cl N2 Os P'
_chemical_formula_weight 1037.84
_chemical_name_systematic
; 
 ? 
;
_space_group_IT_number 14
_symmetry_cell_setting monoclinic
_symmetry_space_group_name_Hall '-P 2ybc'
_symmetry_space_group_name_H-M 'P 1 21/c 1'
_atom_sites_solution_hydrogens geom
_atom_sites_solution_primary direct
_atom_sites_solution_secondary difmap
_audit_creation_method SHELXL-97
_cell_angle_alpha 90.00
_cell_angle_beta 93.9270(10)
_cell_angle_gamma 90.00
_cell_formula_units_Z 4
_cell_length_a 12.5093(11)
_cell_length_b 13.2893(12)
_cell_length_c 31.967(3)
_cell_measurement_reflns_used 5901
_cell_measurement_temperature 100(2)
_cell_measurement_theta_max 25
_cell_measurement_theta_min 2
_cell_volume 5301.7(8)
_computing_cell_refinement 'SAINT+ v. 7.56a (Bruker AXS, 2008)'
_computing_data_collection 'apex2 v. 7.0 (Bruker AXS, 2009)'
_computing_data_reduction 'SAINT+ v. 7.56a (Bruker AXS, 2008)'
_computing_molecular_graphics 'XP, SHELXTL v. 6.14 (Bruker, 2000)'
_computing_publication_material 'XCIF, SHELXTL v. 6.14 (Bruker, 2000)'
_computing_structure_refinement 'SHELXL-97 (Sheldrick, 1997)'
_computing_structure_solution 'SHELXS-97 (Sheldrick, 1990)'
_diffrn_ambient_temperature 100(2)
_diffrn_measured_fraction_theta_full 0.999
_diffrn_measured_fraction_theta_max 0.999
_diffrn_measurement_device_type 'Bruker APEX CCD system'
_diffrn_measurement_method '\w rotations with narrow frames'
_diffrn_radiation_monochromator graphite
_diffrn_radiation_source 'normal-focus sealed tube'
_diffrn_radiation_type MoK\a
_diffrn_radiation_wavelength 0.71073
_diffrn_reflns_av_R_equivalents 0.0914
_diffrn_reflns_av_sigmaI/netI 0.0868
_diffrn_reflns_limit_h_max 15
_diffrn_reflns_limit_h_min -15
_diffrn_reflns_limit_k_max 16
_diffrn_reflns_limit_k_min -16
_diffrn_reflns_limit_l_max 38
_diffrn_reflns_limit_l_min -36
_diffrn_reflns_number 40780
_diffrn_reflns_theta_full 25.50
_diffrn_reflns_theta_max 25.50
_diffrn_reflns_theta_min 1.99
_exptl_absorpt_coefficient_mu 2.522
_exptl_absorpt_correction_T_max 0.862
_exptl_absorpt_correction_T_min 0.701
_exptl_absorpt_correction_type multi-scan
_exptl_absorpt_process_details
;
Absorption correction performed with SADABS program. This is based on the
method of Blessing: Blessing, R. H., Acta Crystallogr., Sect. A 1995, 51, 33.

SADABS: Area-Detector Absorption Correction. Bruker-AXS 
within SAINT+ package, v. 7.56a (2008).
;
_exptl_crystal_colour purple
_exptl_crystal_density_diffrn 1.300
_exptl_crystal_density_method 'not measured'
_exptl_crystal_description 'irregular block'
_exptl_crystal_F_000 2152
_exptl_crystal_size_max 0.11
_exptl_crystal_size_mid 0.07
_exptl_crystal_size_min 0.06
_refine_diff_density_max 2.453
_refine_diff_density_min -3.843
_refine_diff_density_rms 0.152
_refine_ls_extinction_method none
_refine_ls_goodness_of_fit_ref 1.219
_refine_ls_hydrogen_treatment mixed
_refine_ls_matrix_type full
_refine_ls_number_parameters 520
_refine_ls_number_reflns 9860
_refine_ls_number_restraints 16
_refine_ls_restrained_S_all 1.218
_refine_ls_R_factor_all 0.1324
_refine_ls_R_factor_gt 0.0968
_refine_ls_shift/su_max 0.046
_refine_ls_shift/su_mean 0.002
_refine_ls_structure_factor_coef Fsqd
_refine_ls_weighting_details 'calc w=1/[\s^2^(Fo^2^)+(0.0536P)^2^+49.5123P] where P=(Fo^2^+2Fc^2^)/3'
_refine_ls_weighting_scheme calc
_refine_ls_wR_factor_gt 0.1829
_refine_ls_wR_factor_ref 0.1962
_reflns_number_gt 7296
_reflns_number_total 9860
_reflns_threshold_expression >2sigma(I)
_cod_data_source_file ja6b05825_si_004.cif
_cod_data_source_block enrique247
_cod_depositor_comments 'Adding full bibliography for 4125159--4125160.cif.'
_cod_original_sg_symbol_H-M P21/c
_cod_database_code 4125159

loop_
_symmetry_equiv_pos_as_xyz
'x, y, z'
'-x, y+1/2, -z+1/2'
'-x, -y, -z'
'x, -y-1/2, z-1/2'

loop_
_atom_site_label
_atom_site_type_symbol
_atom_site_fract_x
_atom_site_fract_y
_atom_site_fract_z
_atom_site_U_iso_or_equiv
_atom_site_adp_type
_atom_site_occupancy
_atom_site_symmetry_multiplicity
_atom_site_calc_flag
_atom_site_refinement_flags
_atom_site_disorder_assembly
_atom_site_disorder_group
Os Os 0.64740(4) -0.04132(3) 0.150434(16) 0.03515(16) Uani 1 1 d . . .
P1 P 0.5921(3) -0.1633(3) 0.09770(12) 0.0550(10) Uani 1 1 d . . .
Cl1 Cl 0.5442(3) -0.1349(2) 0.20135(11) 0.0482(8) Uani 1 1 d . . .
N1 N 0.5484(6) 0.1401(7) 0.1945(3) 0.035(2) Uani 1 1 d . . .
N2 N 0.7038(6) 0.1099(6) 0.2239(3) 0.034(2) Uani 1 1 d . . .
C1 C 0.7641(12) -0.1067(9) 0.1733(5) 0.058(4) Uani 1 1 d . . .
H1 H 0.739(11) -0.141(11) 0.201(4) 0.069 Uiso 1 1 d . . .
C2 C 0.8784(11) -0.1277(11) 0.1651(5) 0.053(4) Uani 1 1 d . . .
C3 C 0.9302(10) -0.2010(10) 0.1896(5) 0.053(4) Uani 1 1 d . . .
H3 H 0.8951 -0.2312 0.2118 0.064 Uiso 1 1 calc R . .
C4 C 1.0351(11) -0.2310(12) 0.1815(6) 0.068(4) Uani 1 1 d . . .
H4 H 1.0695 -0.2838 0.1973 0.082 Uiso 1 1 calc R . .
C5 C 1.0865(11) -0.1835(12) 0.1509(6) 0.071(5) Uani 1 1 d . . .
H5 H 1.1572 -0.2031 0.1454 0.086 Uiso 1 1 calc R . .
C6 C 1.0365(13) -0.1070(13) 0.1279(6) 0.077(5) Uani 1 1 d . . .
H6 H 1.0738 -0.0732 0.1071 0.093 Uiso 1 1 calc R . .
C7 C 0.9343(11) -0.0794(10) 0.1345(5) 0.057(4) Uani 1 1 d . . .
H7 H 0.9008 -0.0270 0.1183 0.069 Uiso 1 1 calc R . .
C8 C 0.7147(10) 0.0361(10) 0.1067(4) 0.046(3) Uani 1 1 d . A .
C9 C 0.7537(12) 0.0815(10) 0.0785(5) 0.059(4) Uani 1 1 d D . .
C10A C 0.807(3) 0.122(3) 0.0428(10) 0.064(4) Uiso 0.281(12) 1 d PGD A 1
C11A C 0.854(4) 0.054(2) 0.0164(13) 0.109(9) Uiso 0.281(12) 1 d PG A 1
H11A H 0.8472 -0.0162 0.0210 0.131 Uiso 0.281(12) 1 calc PR A 1
C12A C 0.911(4) 0.089(3) -0.0165(12) 0.118(10) Uiso 0.281(12) 1 d PG A 1
H12A H 0.9428 0.0426 -0.0345 0.142 Uiso 0.281(12) 1 calc PR A 1
C13A C 0.921(3) 0.192(4) -0.0231(10) 0.110(7) Uiso 0.281(12) 1 d PG A 1
H13A H 0.9597 0.2157 -0.0457 0.132 Uiso 0.281(12) 1 calc PR A 1
C14A C 0.874(3) 0.260(2) 0.0032(13) 0.080(7) Uiso 0.281(12) 1 d PG A 1
H14A H 0.8810 0.3301 -0.0013 0.096 Uiso 0.281(12) 1 calc PR A 1
C15A C 0.817(3) 0.225(3) 0.0361(10) 0.073(6) Uiso 0.281(12) 1 d PG A 1
H15A H 0.7854 0.2713 0.0541 0.087 Uiso 0.281(12) 1 calc PR A 1
C10B C 0.8143(14) 0.1244(13) 0.0447(4) 0.064(4) Uiso 0.719(12) 1 d PGD A 2
C11B C 0.9236(14) 0.1066(14) 0.0437(5) 0.109(9) Uiso 0.719(12) 1 d PG A 2
H11B H 0.9598 0.0672 0.0651 0.131 Uiso 0.719(12) 1 calc PR A 2
C12B C 0.9798(10) 0.1464(15) 0.0115(6) 0.118(10) Uiso 0.719(12) 1 d PG A 2
H12B H 1.0545 0.1342 0.0109 0.142 Uiso 0.719(12) 1 calc PR A 2
C13B C 0.9268(14) 0.2040(14) -0.0197(5) 0.110(7) Uiso 0.719(12) 1 d PG A 2
H13B H 0.9652 0.2312 -0.0417 0.132 Uiso 0.719(12) 1 calc PR A 2
C14B C 0.8175(14) 0.2219(12) -0.0187(4) 0.080(7) Uiso 0.719(12) 1 d PG A 2
H14B H 0.7812 0.2613 -0.0400 0.096 Uiso 0.719(12) 1 calc PR A 2
C15B C 0.7612(10) 0.1821(12) 0.0135(5) 0.073(6) Uiso 0.719(12) 1 d PG A 2
H15B H 0.6865 0.1943 0.0141 0.087 Uiso 0.719(12) 1 calc PR A 2
C16 C 0.6350(7) 0.0785(7) 0.1914(3) 0.024(2) Uani 1 1 d . . .
C17 C 0.5626(9) 0.2015(9) 0.2292(4) 0.043(3) Uani 1 1 d . . .
H17 H 0.5126 0.2491 0.2383 0.052 Uiso 1 1 calc R . .
C18 C 0.6586(9) 0.1823(9) 0.2475(4) 0.040(3) Uani 1 1 d . . .
H18 H 0.6900 0.2128 0.2722 0.048 Uiso 1 1 calc R . .
C19 C 0.8126(8) 0.0749(8) 0.2359(4) 0.031(3) Uani 1 1 d . . .
C20 C 0.8253(9) 0.0132(8) 0.2693(4) 0.039(3) Uani 1 1 d . . .
C21 C 0.7338(10) -0.0273(9) 0.2941(4) 0.045(3) Uani 1 1 d . . .
H21 H 0.6647 -0.0132 0.2775 0.054 Uiso 1 1 calc R . .
C22 C 0.7413(10) -0.1405(9) 0.3016(4) 0.049(3) Uani 1 1 d . . .
H22A H 0.8029 -0.1551 0.3213 0.073 Uiso 1 1 calc R . .
H22B H 0.7504 -0.1750 0.2750 0.073 Uiso 1 1 calc R . .
H22C H 0.6755 -0.1642 0.3134 0.073 Uiso 1 1 calc R . .
C23 C 0.7317(13) 0.0273(13) 0.3359(5) 0.080(5) Uani 1 1 d . . .
H23A H 0.7990 0.0149 0.3527 0.120 Uiso 1 1 calc R . .
H23B H 0.6715 0.0025 0.3511 0.120 Uiso 1 1 calc R . .
H23C H 0.7233 0.0998 0.3309 0.120 Uiso 1 1 calc R . .
C24 C 0.9317(9) -0.0147(9) 0.2827(5) 0.049(3) Uani 1 1 d . . .
H24 H 0.9445 -0.0586 0.3060 0.059 Uiso 1 1 calc R . .
C25 C 1.0159(10) 0.0219(9) 0.2620(5) 0.049(3) Uani 1 1 d . . .
H25 H 1.0871 0.0035 0.2712 0.059 Uiso 1 1 calc R . .
C26 C 0.9985(9) 0.0841(9) 0.2286(5) 0.048(3) Uani 1 1 d . . .
H26 H 1.0587 0.1085 0.2151 0.057 Uiso 1 1 calc R . .
C27 C 0.8955(9) 0.1141(9) 0.2130(4) 0.041(3) Uani 1 1 d . . .
C28 C 0.8769(9) 0.1854(9) 0.1775(4) 0.039(3) Uani 1 1 d . . .
H28 H 0.8131 0.1614 0.1597 0.047 Uiso 1 1 calc R . .
C29 C 0.8530(10) 0.2926(10) 0.1925(5) 0.059(4) Uani 1 1 d . . .
H29A H 0.7840 0.2933 0.2053 0.089 Uiso 1 1 calc R . .
H29B H 0.8501 0.3387 0.1685 0.089 Uiso 1 1 calc R . .
H29C H 0.9098 0.3142 0.2132 0.089 Uiso 1 1 calc R . .
C30 C 0.9724(10) 0.1937(11) 0.1493(5) 0.063(4) Uani 1 1 d . . .
H30A H 1.0316 0.2296 0.1644 0.094 Uiso 1 1 calc R . .
H30B H 0.9498 0.2305 0.1236 0.094 Uiso 1 1 calc R . .
H30C H 0.9962 0.1260 0.1419 0.094 Uiso 1 1 calc R . .
C31 C 0.4532(8) 0.1447(8) 0.1661(4) 0.036(3) Uani 1 1 d . . .
C32 C 0.4582(10) 0.2052(10) 0.1311(4) 0.047(3) Uani 1 1 d . . .
C33 C 0.5539(10) 0.2674(11) 0.1222(5) 0.060(4) Uani 1 1 d . . .
H33 H 0.6183 0.2275 0.1324 0.073 Uiso 1 1 calc R . .
C34 C 0.5583(12) 0.3656(11) 0.1473(6) 0.086(6) Uani 1 1 d . . .
H34A H 0.6257 0.4006 0.1431 0.129 Uiso 1 1 calc R . .
H34B H 0.5540 0.3506 0.1771 0.129 Uiso 1 1 calc R . .
H34C H 0.4979 0.4086 0.1376 0.129 Uiso 1 1 calc R . .
C35 C 0.5657(14) 0.2876(13) 0.0769(6) 0.088(6) Uani 1 1 d . . .
H35A H 0.5111 0.3360 0.0665 0.133 Uiso 1 1 calc R . .
H35B H 0.5567 0.2247 0.0610 0.133 Uiso 1 1 calc R . .
H35C H 0.6371 0.3153 0.0733 0.133 Uiso 1 1 calc R . .
C36 C 0.3616(11) 0.2150(10) 0.1060(4) 0.052(4) Uani 1 1 d . . .
H36 H 0.3595 0.2579 0.0822 0.063 Uiso 1 1 calc R . .
C37 C 0.2696(11) 0.1638(11) 0.1151(5) 0.058(4) Uani 1 1 d . . .
H37 H 0.2071 0.1685 0.0965 0.070 Uiso 1 1 calc R . .
C38 C 0.2682(10) 0.1066(10) 0.1505(5) 0.051(3) Uani 1 1 d . . .
H38 H 0.2041 0.0729 0.1566 0.061 Uiso 1 1 calc R . .
C39 C 0.3592(9) 0.0965(8) 0.1780(4) 0.040(3) Uani 1 1 d . . .
C40 C 0.3538(9) 0.0416(10) 0.2193(4) 0.049(3) Uani 1 1 d . . .
H40 H 0.4286 0.0224 0.2292 0.058 Uiso 1 1 calc R . .
C41 C 0.3099(10) 0.1073(10) 0.2521(4) 0.052(4) Uani 1 1 d . . .
H41A H 0.3549 0.1673 0.2562 0.078 Uiso 1 1 calc R . .
H41B H 0.3094 0.0699 0.2785 0.078 Uiso 1 1 calc R . .
H41C H 0.2366 0.1275 0.2430 0.078 Uiso 1 1 calc R . .
C42 C 0.2867(10) -0.0558(9) 0.2152(5) 0.059(4) Uani 1 1 d . . .
H42A H 0.2920 -0.0919 0.2420 0.088 Uiso 1 1 calc R . .
H42B H 0.3139 -0.0986 0.1934 0.088 Uiso 1 1 calc R . .
H42C H 0.2116 -0.0388 0.2077 0.088 Uiso 1 1 calc R . .
C43 C 0.6709(15) -0.1680(14) 0.0505(5) 0.081(5) Uani 1 1 d . . .
H43 H 0.6918 -0.0967 0.0454 0.098 Uiso 1 1 calc R . .
C44 C 0.7794(16) -0.225(2) 0.0610(7) 0.132(10) Uani 1 1 d . . .
H44A H 0.7686 -0.2972 0.0565 0.198 Uiso 1 1 calc R . .
H44B H 0.8038 -0.2126 0.0903 0.198 Uiso 1 1 calc R . .
H44C H 0.8334 -0.2003 0.0427 0.198 Uiso 1 1 calc R . .
C45 C 0.6194(18) -0.2019(17) 0.0112(6) 0.112(7) Uani 1 1 d . . .
H45A H 0.6676 -0.1913 -0.0113 0.168 Uiso 1 1 calc R . .
H45B H 0.5532 -0.1637 0.0051 0.168 Uiso 1 1 calc R . .
H45C H 0.6025 -0.2736 0.0132 0.168 Uiso 1 1 calc R . .
C46 C 0.5678(18) -0.2933(13) 0.1152(6) 0.096(7) Uani 1 1 d . . .
H46 H 0.5170 -0.2844 0.1377 0.115 Uiso 1 1 calc R . .
C47 C 0.6676(19) -0.3427(14) 0.1384(7) 0.125(9) Uani 1 1 d . . .
H47A H 0.7147 -0.3695 0.1179 0.188 Uiso 1 1 calc R . .
H47B H 0.6446 -0.3976 0.1562 0.188 Uiso 1 1 calc R . .
H47C H 0.7064 -0.2922 0.1559 0.188 Uiso 1 1 calc R . .
C48 C 0.507(2) -0.3619(17) 0.0838(7) 0.135(9) Uani 1 1 d . . .
H48A H 0.5562 -0.3867 0.0635 0.202 Uiso 1 1 calc R . .
H48B H 0.4487 -0.3242 0.0690 0.202 Uiso 1 1 calc R . .
H48C H 0.4775 -0.4190 0.0986 0.202 Uiso 1 1 calc R . .
C49 C 0.4554(14) -0.1246(15) 0.0751(6) 0.088(6) Uani 1 1 d . . .
H49 H 0.4361 -0.1693 0.0506 0.106 Uiso 1 1 calc R . .
C50 C 0.4578(18) -0.0163(14) 0.0590(7) 0.108(7) Uani 1 1 d . . .
H50A H 0.3886 0.0002 0.0444 0.162 Uiso 1 1 calc R . .
H50B H 0.5147 -0.0094 0.0395 0.162 Uiso 1 1 calc R . .
H50C H 0.4718 0.0297 0.0827 0.162 Uiso 1 1 calc R . .
C51 C 0.3714(16) -0.137(2) 0.1053(7) 0.138(10) Uani 1 1 d . . .
H51A H 0.3855 -0.0901 0.1288 0.207 Uiso 1 1 calc R . .
H51B H 0.3721 -0.2059 0.1158 0.207 Uiso 1 1 calc R . .
H51C H 0.3010 -0.1217 0.0913 0.207 Uiso 1 1 calc R . .
C52A C 0.836(6) -0.036(14) 0.475(4) 0.147(6) Uiso 0.164(16) 1 d PD B 1
H52A H 0.7783 -0.0864 0.4725 0.221 Uiso 0.164(16) 1 calc PR B 1
H52B H 0.8047 0.0311 0.4697 0.221 Uiso 0.164(16) 1 calc PR B 1
H52C H 0.8725 -0.0386 0.5026 0.221 Uiso 0.164(16) 1 calc PR B 1
C53A C 0.916(6) -0.058(13) 0.441(3) 0.147(6) Uiso 0.164(16) 1 d PD B 1
H53A H 0.9061 -0.0095 0.4179 0.177 Uiso 0.164(16) 1 calc PR B 1
H53B H 0.9045 -0.1267 0.4300 0.177 Uiso 0.164(16) 1 calc PR B 1
C54A C 1.030(5) -0.049(10) 0.462(3) 0.147(6) Uiso 0.164(16) 1 d PD B 1
H54A H 1.0520 0.0229 0.4639 0.177 Uiso 0.164(16) 1 calc PR B 1
H54B H 1.0327 -0.0761 0.4911 0.177 Uiso 0.164(16) 1 calc PR B 1
C55A C 1.107(7) -0.108(8) 0.436(4) 0.147(6) Uiso 0.164(16) 1 d PD B 1
H55A H 1.1555 -0.1504 0.4543 0.177 Uiso 0.164(16) 1 calc PR B 1
H55B H 1.0660 -0.1526 0.4159 0.177 Uiso 0.164(16) 1 calc PR B 1
C56A C 1.173(11) -0.033(12) 0.412(4) 0.147(6) Uiso 0.164(16) 1 d PD B 1
H56A H 1.2401 -0.0647 0.4043 0.221 Uiso 0.164(16) 1 calc PR B 1
H56B H 1.1905 0.0262 0.4295 0.221 Uiso 0.164(16) 1 calc PR B 1
H56C H 1.1320 -0.0113 0.3862 0.221 Uiso 0.164(16) 1 calc PR B 1
C52B C 0.7273(17) -0.015(2) 0.4777(9) 0.147(6) Uiso 0.836(16) 1 d PD B 2
H52D H 0.6741 -0.0619 0.4877 0.221 Uiso 0.836(16) 1 calc PR B 2
H52E H 0.6915 0.0334 0.4583 0.221 Uiso 0.836(16) 1 calc PR B 2
H52F H 0.7625 0.0208 0.5016 0.221 Uiso 0.836(16) 1 calc PR B 2
C53B C 0.8115(19) -0.0742(16) 0.4548(10) 0.147(6) Uiso 0.836(16) 1 d PD B 2
H53C H 0.7780 -0.1040 0.4287 0.177 Uiso 0.836(16) 1 calc PR B 2
H53D H 0.8410 -0.1295 0.4728 0.177 Uiso 0.836(16) 1 calc PR B 2
C54B C 0.9018(18) -0.0017(14) 0.4443(10) 0.147(6) Uiso 0.836(16) 1 d PD B 2
H54C H 0.8724 0.0531 0.4259 0.177 Uiso 0.836(16) 1 calc PR B 2
H54D H 0.9346 0.0288 0.4703 0.177 Uiso 0.836(16) 1 calc PR B 2
C55B C 0.9866(19) -0.0612(15) 0.4219(10) 0.147(6) Uiso 0.836(16) 1 d PD B 2
H55C H 1.0220 -0.1107 0.4414 0.177 Uiso 0.836(16) 1 calc PR B 2
H55D H 0.9522 -0.0982 0.3977 0.177 Uiso 0.836(16) 1 calc PR B 2
C56B C 1.0700(19) 0.013(2) 0.4067(9) 0.147(6) Uiso 0.836(16) 1 d PD B 2
H56D H 1.1229 -0.0237 0.3914 0.221 Uiso 0.836(16) 1 calc PR B 2
H56E H 1.1061 0.0471 0.4310 0.221 Uiso 0.836(16) 1 calc PR B 2
H56F H 1.0341 0.0631 0.3882 0.221 Uiso 0.836(16) 1 calc PR B 2

loop_
_atom_site_aniso_label
_atom_site_aniso_U_11
_atom_site_aniso_U_22
_atom_site_aniso_U_33
_atom_site_aniso_U_23
_atom_site_aniso_U_13
_atom_site_aniso_U_12
Os 0.0322(2) 0.0278(2) 0.0462(3) 0.0005(3) 0.00811(18) 0.0005(2)
P1 0.067(3) 0.046(2) 0.054(2) 0.0009(17) 0.0098(19) -0.0072(18)
Cl1 0.0534(19) 0.0341(16) 0.058(2) 0.0040(15) 0.0110(16) -0.0016(14)
N1 0.015(4) 0.028(5) 0.064(7) 0.000(5) 0.006(4) -0.001(4)
N2 0.017(4) 0.018(4) 0.068(7) 0.000(4) 0.014(4) -0.003(4)
C1 0.068(10) 0.024(7) 0.083(11) -0.013(7) 0.024(8) -0.009(6)
C2 0.045(8) 0.050(8) 0.066(10) -0.022(7) 0.016(7) 0.000(7)
C3 0.034(7) 0.047(8) 0.078(11) -0.003(7) -0.003(7) 0.012(6)
C4 0.042(8) 0.054(9) 0.109(14) -0.004(9) 0.010(9) 0.010(7)
C5 0.032(8) 0.061(10) 0.123(15) -0.019(10) 0.018(9) 0.004(7)
C6 0.064(11) 0.076(12) 0.095(14) 0.004(10) 0.029(10) -0.007(9)
C7 0.050(8) 0.040(7) 0.083(11) 0.003(7) 0.013(8) 0.010(6)
C8 0.050(7) 0.034(6) 0.055(8) 0.005(7) 0.012(6) -0.001(6)
C9 0.057(9) 0.042(7) 0.079(11) 0.001(7) 0.018(8) 0.005(7)
C16 0.009(5) 0.021(5) 0.044(7) 0.006(4) 0.005(4) -0.005(4)
C17 0.029(6) 0.031(6) 0.070(9) -0.006(6) 0.016(6) 0.002(5)
C18 0.022(6) 0.035(6) 0.063(9) -0.007(6) 0.004(6) -0.002(5)
C19 0.019(5) 0.020(5) 0.054(8) 0.001(5) 0.000(5) -0.004(4)
C20 0.030(6) 0.018(6) 0.069(9) -0.011(5) 0.008(6) -0.001(4)
C21 0.037(7) 0.043(8) 0.056(8) 0.004(6) 0.002(6) 0.006(6)
C22 0.038(7) 0.043(7) 0.066(9) 0.009(7) 0.009(6) -0.012(6)
C23 0.076(11) 0.076(12) 0.092(13) -0.023(10) 0.036(9) -0.032(9)
C24 0.033(7) 0.027(7) 0.087(11) 0.005(6) 0.004(7) -0.001(5)
C25 0.030(6) 0.032(7) 0.086(11) 0.002(7) -0.004(6) -0.003(5)
C26 0.014(5) 0.043(7) 0.086(10) 0.002(7) 0.005(6) -0.001(5)
C27 0.029(6) 0.037(7) 0.060(9) -0.013(6) 0.012(6) -0.002(5)
C28 0.024(6) 0.037(7) 0.058(8) 0.005(6) 0.009(6) -0.006(5)
C29 0.038(7) 0.038(7) 0.105(12) 0.000(8) 0.023(8) -0.001(6)
C30 0.037(8) 0.057(9) 0.097(12) 0.005(8) 0.016(8) -0.011(7)
C31 0.018(5) 0.026(6) 0.065(8) 0.005(6) 0.011(5) 0.008(4)
C32 0.033(7) 0.042(7) 0.066(9) 0.008(7) 0.012(6) 0.009(6)
C33 0.035(7) 0.057(9) 0.091(12) 0.031(8) 0.017(7) 0.018(7)
C34 0.054(10) 0.043(9) 0.161(18) 0.014(11) 0.019(11) -0.014(8)
C35 0.085(13) 0.063(11) 0.119(16) 0.055(11) 0.023(11) 0.025(9)
C36 0.050(9) 0.046(8) 0.059(9) 0.010(7) 0.001(7) 0.015(7)
C37 0.047(9) 0.058(9) 0.066(10) -0.003(8) -0.023(7) 0.007(7)
C38 0.037(7) 0.043(8) 0.073(10) -0.005(7) 0.004(7) 0.002(6)
C39 0.023(6) 0.025(6) 0.071(9) 0.000(6) -0.001(6) 0.006(5)
C40 0.028(6) 0.040(7) 0.076(9) 0.007(8) -0.006(6) 0.004(6)
C41 0.037(7) 0.054(8) 0.066(10) 0.014(7) 0.010(6) 0.003(6)
C42 0.040(7) 0.033(7) 0.105(12) 0.012(7) 0.013(7) -0.010(6)
C43 0.103(15) 0.071(12) 0.073(13) -0.001(9) 0.029(11) -0.006(10)
C44 0.084(15) 0.20(3) 0.111(18) -0.048(18) 0.022(13) 0.026(17)
C45 0.14(2) 0.123(19) 0.072(14) -0.016(13) 0.017(13) -0.013(15)
C46 0.16(2) 0.061(11) 0.066(12) 0.000(9) -0.009(12) -0.059(12)
C47 0.17(2) 0.059(12) 0.14(2) -0.013(13) -0.055(18) 0.010(14)
C48 0.17(2) 0.095(17) 0.13(2) 0.008(15) -0.030(17) -0.056(17)
C49 0.073(12) 0.092(14) 0.097(15) 0.004(12) -0.015(10) 0.002(11)
C50 0.119(18) 0.073(14) 0.130(19) -0.007(12) -0.007(14) 0.016(12)
C51 0.071(14) 0.22(3) 0.12(2) -0.01(2) 0.025(13) -0.020(17)

loop_
_atom_type_symbol
_atom_type_description
_atom_type_scat_dispersion_real
_atom_type_scat_dispersion_imag
_atom_type_scat_source
C C 0.0033 0.0016 'International Tables Vol C Tables 4.2.6.8 and 6.1.1.4'
H H 0.0000 0.0000 'International Tables Vol C Tables 4.2.6.8 and 6.1.1.4'
N N 0.0061 0.0033 'International Tables Vol C Tables 4.2.6.8 and 6.1.1.4'
P P 0.1023 0.0942 'International Tables Vol C Tables 4.2.6.8 and 6.1.1.4'
Cl Cl 0.1484 0.1585 'International Tables Vol C Tables 4.2.6.8 and 6.1.1.4'
Os Os -1.2165 7.6030 'International Tables Vol C Tables 4.2.6.8 and 6.1.1.4'

loop_
_geom_angle_atom_site_label_1
_geom_angle_atom_site_label_2
_geom_angle_atom_site_label_3
_geom_angle
C1 Os C8 99.5(6)
C1 Os C16 101.9(5)
C8 Os C16 95.8(5)
C1 Os P1 98.4(4)
C8 Os P1 88.3(4)
C16 Os P1 158.3(3)
C1 Os Cl1 86.3(5)
C8 Os Cl1 173.9(4)
C16 Os Cl1 84.6(3)
P1 Os Cl1 89.11(12)
C46 P1 C43 108.8(9)
C46 P1 C49 101.9(10)
C43 P1 C49 102.5(9)
C46 P1 Os 117.6(6)
C43 P1 Os 116.7(6)
C49 P1 Os 107.2(7)
C16 N1 C17 110.8(9)
C16 N1 C31 126.9(10)
C17 N1 C31 122.3(9)
C18 N2 C16 111.7(9)
C18 N2 C19 119.4(10)
C16 N2 C19 128.8(9)
C2 C1 Os 140.5(12)
C3 C2 C7 118.8(13)
C3 C2 C1 116.5(13)
C7 C2 C1 124.6(14)
C2 C3 C4 120.0(14)
C5 C4 C3 119.4(15)
C4 C5 C6 120.3(14)
C7 C6 C5 120.7(15)
C6 C7 C2 120.5(15)
C9 C8 Os 177.4(13)
C8 C9 C10A 172(2)
C8 C9 C10B 171.0(15)
C10A C9 C10B 4(2)
C11A C10A C15A 120.0
C11A C10A C9 118(3)
C15A C10A C9 122(3)
C12A C11A C10A 120.0
C11A C12A C13A 120.0
C14A C13A C12A 120.0
C15A C14A C13A 120.0
C14A C15A C10A 120.0
C11B C10B C15B 120.0
C11B C10B C9 120.3(13)
C15B C10B C9 119.7(13)
C10B C11B C12B 120.0
C13B C12B C11B 120.0
C12B C13B C14B 120.0
C15B C14B C13B 120.0
C14B C15B C10B 120.0
N1 C16 N2 102.8(9)
N1 C16 Os 126.9(8)
N2 C16 Os 130.0(7)
C18 C17 N1 107.7(10)
C17 C18 N2 106.9(11)
C20 C19 C27 125.9(11)
C20 C19 N2 117.3(9)
C27 C19 N2 116.7(10)
C19 C20 C24 117.1(11)
C19 C20 C21 124.9(10)
C24 C20 C21 118.0(11)
C23 C21 C22 109.6(12)
C23 C21 C20 110.1(11)
C22 C21 C20 112.8(10)
C25 C24 C20 119.8(13)
C26 C25 C24 120.6(12)
C25 C26 C27 123.1(11)
C19 C27 C26 113.5(12)
C19 C27 C28 123.4(10)
C26 C27 C28 123.0(11)
C27 C28 C29 112.2(11)
C27 C28 C30 113.8(10)
C29 C28 C30 106.8(10)
C32 C31 C39 124.5(11)
C32 C31 N1 116.8(10)
C39 C31 N1 118.4(11)
C31 C32 C36 115.4(11)
C31 C32 C33 123.8(12)
C36 C32 C33 120.3(12)
C35 C33 C32 114.7(14)
C35 C33 C34 110.7(13)
C32 C33 C34 111.7(12)
C37 C36 C32 121.8(13)
C38 C37 C36 120.4(13)
C37 C38 C39 121.3(13)
C38 C39 C31 116.4(12)
C38 C39 C40 120.8(11)
C31 C39 C40 122.7(11)
C41 C40 C39 111.7(11)
C41 C40 C42 108.9(11)
C39 C40 C42 112.9(11)
C45 C43 C44 111.3(17)
C45 C43 P1 119.1(15)
C44 C43 P1 110.0(13)
C48 C46 C47 114.3(18)
C48 C46 P1 116.5(14)
C47 C46 P1 113.3(13)
C51 C49 C50 110.6(19)
C51 C49 P1 112.7(15)
C50 C49 P1 110.3(14)
C52A C53A C54A 108.5(5)
C55A C54A C53A 108.5(5)
C56A C55A C54A 108.5(5)
C52B C53B C54B 108.7(5)
C55B C54B C53B 108.6(5)
C56B C55B C54B 108.7(5)

loop_
_geom_bond_atom_site_label_1
_geom_bond_atom_site_label_2
_geom_bond_distance
Os C1 1.810(16)
Os C8 1.971(12)
Os C16 2.074(10)
Os P1 2.405(4)
Os Cl1 2.480(3)
P1 C46 1.848(16)
P1 C43 1.859(16)
P1 C49 1.882(18)
N1 C16 1.367(12)
N1 C17 1.378(15)
N1 C31 1.449(15)
N2 C18 1.368(14)
N2 C16 1.368(14)
N2 C19 1.464(13)
C1 C2 1.498(18)
C2 C3 1.383(19)
C2 C7 1.395(19)
C3 C4 1.412(17)
C4 C5 1.36(2)
C5 C6 1.38(2)
C6 C7 1.361(19)
C8 C9 1.214(17)
C9 C10A 1.47(2)
C9 C10B 1.477(17)
C10A C11A 1.3900
C10A C15A 1.3900
C11A C12A 1.3900
C12A C13A 1.3900
C13A C14A 1.3900
C14A C15A 1.3900
C10B C11B 1.3900
C10B C15B 1.3900
C11B C12B 1.3900
C12B C13B 1.3900
C13B C14B 1.3900
C14B C15B 1.3900
C17 C18 1.323(16)
C19 C20 1.347(16)
C19 C27 1.410(15)
C20 C24 1.419(16)
C20 C21 1.533(16)
C21 C23 1.524(19)
C21 C22 1.526(17)
C24 C25 1.372(17)
C25 C26 1.356(18)
C26 C27 1.408(16)
C27 C28 1.483(17)
C28 C29 1.539(17)
C28 C30 1.550(16)
C31 C32 1.382(17)
C31 C39 1.414(15)
C32 C36 1.412(18)
C32 C33 1.498(18)
C33 C35 1.49(2)
C33 C34 1.53(2)
C36 C37 1.384(19)
C37 C38 1.366(19)
C38 C39 1.395(17)
C39 C40 1.512(18)
C40 C41 1.498(18)
C40 C42 1.543(17)
C43 C45 1.44(2)
C43 C44 1.57(3)
C46 C48 1.52(2)
C46 C47 1.55(3)
C49 C51 1.48(2)
C49 C50 1.53(3)
C52A C53A 1.540(5)
C53A C54A 1.540(5)
C54A C55A 1.540(5)
C55A C56A 1.540(5)
C52B C53B 1.539(5)
C53B C54B 1.539(5)
C54B C55B 1.539(5)
C55B C56B 1.538(5)
